data_1567945
loop_
_publ_author_name
'Hernandez, Jackson'
'Frontier, Alison'

_publ_section_title
;
 Alkynyl Prins Carbocyclization Cascades for the Synthesis of Linear-Fused
 Heterocyclic Ring Systems
;
_journal_name_full 'Chemical Science'
_journal_paper_doi 10.1039/D2SC04750K
_journal_year 2022
_chemical_formula_moiety 'C22 H22 O3'
_chemical_formula_sum 'C22 H22 O3'
_chemical_formula_weight 334.39
_space_group_crystal_system monoclinic
_space_group_IT_number 14
_space_group_name_Hall '-P 2yn'
_space_group_name_H-M_alt 'P 1 21/n 1'
_atom_sites_solution_hydrogens geom
_atom_sites_solution_primary dual
_atom_sites_solution_secondary difmap
_audit_creation_date 2022-02-21
_audit_creation_method
;
Olex2 1.5
(compiled 2021.12.09 svn.r5202d8cf for OlexSys, GUI svn.r6439)
;
_audit_update_record
;
2022-05-24 deposited with the CCDC.	2022-11-04 downloaded from the CCDC.
;
_cell_angle_alpha 90
_cell_angle_beta 110.5460(10)
_cell_angle_gamma 90
_cell_formula_units_Z 8
_cell_length_a 17.2159(2)
_cell_length_b 10.13720(10)
_cell_length_c 20.2267(2)
_cell_measurement_reflns_used 19642
_cell_measurement_temperature 100.00(10)
_cell_measurement_theta_max 79.5630
_cell_measurement_theta_min 4.6590
_cell_volume 3305.44(6)
_computing_cell_refinement 'CrysAlisPro 1.171.41.120a (Rigaku OD, 2021)'
_computing_data_collection 'CrysAlisPro 1.171.41.120a (Rigaku OD, 2021)'
_computing_data_reduction 'CrysAlisPro 1.171.41.120a (Rigaku OD, 2021)'
_computing_molecular_graphics 'Olex2 1.5 (Dolomanov et al., 2009)'
_computing_publication_material 'Olex2 1.5 (Dolomanov et al., 2009)'
_computing_structure_refinement 'SHELXL 2018/3 (Sheldrick, 2015b)'
_computing_structure_solution 'SHELXT 2018/2 (Sheldrick, 2015a)'
_diffrn_ambient_environment N~2~
_diffrn_ambient_temperature 100.00(10)
_diffrn_detector 'Hybrid Pixel Array Detector'
_diffrn_detector_area_resol_mean 10.0000
_diffrn_detector_type HyPix
_diffrn_measured_fraction_theta_full 1.000
_diffrn_measured_fraction_theta_max 0.982
_diffrn_measurement_details
;
List of Runs (angles in degrees, time in seconds):

  # Type    Start    End  Width  t~exp~   \w     \q     \k     \f   Frames
#--------------------------------------------------------------------------
  1  \w    -80.00  23.00   0.50    0.39    --  -47.16  99.00  -9.00  206
  2  \w     -1.00  81.00   0.50    0.39    --   47.16 -99.00-115.00  164
  3  \w   -163.00 -86.00   0.50    1.56    --  -91.75 -99.00-115.00  154
  4  \w    -80.00 -19.00   0.50    1.56    --  -91.75  99.00  -9.00  122
  5  \w     42.00 106.00   0.50    1.56    --  113.25 -99.00-115.00  128
  6  \w    107.00 178.00   0.50    1.56    --  113.25  99.00  -9.00  142
  7  \w    -35.00  26.00   0.50    0.39    --  -47.16  38.00 150.00  122
  8  \w    -35.00  26.00   0.50    0.39    --  -47.16  38.00  90.00  122
  9  \w   -119.00 -73.00   0.50    0.39    --  -47.16-125.00  30.00   92
 10  \w   -119.00 -73.00   0.50    0.39    --  -47.16-125.00  90.00   92
 11  \w    -16.00  28.00   0.50    0.39    --  -47.16  19.00 -90.00   88
 12  \w    -65.00 -19.00   0.50    1.56    --  -91.75  61.00-180.00   92
 13  \w     42.00  79.00   0.50    1.56    --  113.25 -61.00 120.00   74
 14  \w     42.00  79.00   0.50    1.56    --  113.25 -61.00   0.00   74
 15  \w     42.00  79.00   0.50    1.56    --  113.25 -61.00  30.00   74
 16  \w     97.00 178.00   0.50    1.56    --  113.25  61.00  30.00  162
 17  \w     42.00  79.00   0.50    1.56    --  113.25 -61.00-120.00   74
 18  \w    100.00 178.00   0.50    1.56    --  113.25  15.00 -90.00  156
 19  \w     42.00 106.00   0.50    1.56    --  113.25 -94.00 -60.00  128
 20  \w     42.00 106.00   0.50    1.56    --  113.25 -94.00 -30.00  128
 21  \w     42.00  79.00   0.50    1.56    --  113.25 -61.00 -90.00   74
 22  \w     42.00 111.00   0.50    1.56    --  113.25-125.00   0.00  138
 23  \w    111.00 178.00   0.50    1.56    --  113.25  30.00 150.00  134
 24  \w    122.00 178.00   0.50    1.56    --  113.25 125.00 -60.00  112
 25  \w     47.00  76.00   0.50    1.56    --  113.25 -61.00 -30.00   58
 26  \w     45.00  70.00   0.50    1.56    --  113.25 -61.00 -60.00   50
 27  \w     74.00 100.00   0.50    1.56    --  113.25 -94.00 120.00   52
 28  \w    117.00 143.00   0.50    1.56    --  113.25  45.00 -30.00   52
 29  \w    153.00 178.00   0.50    1.56    --  113.25  45.00 -30.00   50
 30  \w     42.00  75.00   0.50    1.56    --  113.25 -61.00  90.00   66
 31  \w     48.00  78.00   0.50    1.56    --  113.25 -61.00  60.00   60
;
_diffrn_measurement_device 'four-circle diffractometer'
_diffrn_measurement_device_type 'XtaLAB Synergy, Dualflex, HyPix'
_diffrn_measurement_method '\w scans'
_diffrn_orient_matrix_type 'CrysAlisPro convention (1999,Acta A55,543-557)'
_diffrn_orient_matrix_UB_11 -0.0156664000
_diffrn_orient_matrix_UB_12 0.0660534000
_diffrn_orient_matrix_UB_13 -0.0721380000
_diffrn_orient_matrix_UB_21 0.0260363000
_diffrn_orient_matrix_UB_22 -0.1281065000
_diffrn_orient_matrix_UB_23 -0.0275631000
_diffrn_orient_matrix_UB_31 -0.0905947000
_diffrn_orient_matrix_UB_32 -0.0481909000
_diffrn_orient_matrix_UB_33 -0.0255701000
_diffrn_radiation_monochromator mirror
_diffrn_radiation_probe x-ray
_diffrn_radiation_type 'Cu K\a'
_diffrn_radiation_wavelength 1.54184
_diffrn_reflns_av_R_equivalents 0.0387
_diffrn_reflns_av_unetI/netI 0.0289
_diffrn_reflns_Laue_measured_fraction_full 1.000
_diffrn_reflns_Laue_measured_fraction_max 0.982
_diffrn_reflns_limit_h_max 16
_diffrn_reflns_limit_h_min -22
_diffrn_reflns_limit_k_max 12
_diffrn_reflns_limit_k_min -12
_diffrn_reflns_limit_l_max 25
_diffrn_reflns_limit_l_min -25
_diffrn_reflns_number 35734
_diffrn_reflns_point_group_measured_fraction_full 1.000
_diffrn_reflns_point_group_measured_fraction_max 0.982
_diffrn_reflns_theta_full 74.504
_diffrn_reflns_theta_max 80.392
_diffrn_reflns_theta_min 4.179
_diffrn_source 'micro-focus sealed X-ray tube'
_diffrn_source_type 'PhotonJet (Cu) X-ray Source'
_exptl_absorpt_coefficient_mu 0.703
_exptl_absorpt_correction_T_max 1.00000
_exptl_absorpt_correction_T_min 0.87854
_exptl_absorpt_correction_type multi-scan
_exptl_absorpt_process_details
;
CrysAlisPro 1.171.41.120a (Rigaku Oxford Diffraction, 2021)
Empirical absorption correction using spherical harmonics,
implemented in SCALE3 ABSPACK scaling algorithm.
;
_exptl_crystal_colour colourless
_exptl_crystal_colour_primary colourless
_exptl_crystal_density_diffrn 1.344
_exptl_crystal_description block
_exptl_crystal_F_000 1424
_exptl_crystal_size_max 0.168
_exptl_crystal_size_mid 0.13
_exptl_crystal_size_min 0.082
_refine_diff_density_max 0.377
_refine_diff_density_min -0.225
_refine_diff_density_rms 0.054
_refine_ls_extinction_method none
_refine_ls_goodness_of_fit_ref 1.059
_refine_ls_hydrogen_treatment constr
_refine_ls_matrix_type full
_refine_ls_number_parameters 453
_refine_ls_number_reflns 7100
_refine_ls_number_restraints 0
_refine_ls_restrained_S_all 1.059
_refine_ls_R_factor_all 0.0487
_refine_ls_R_factor_gt 0.0442
_refine_ls_shift/su_max 0.001
_refine_ls_shift/su_mean 0.000
_refine_ls_structure_factor_coef Fsqd
_refine_ls_weighting_details 'w=1/[\s^2^(Fo^2^)+(0.0692P)^2^+0.9432P] where P=(Fo^2^+2Fc^2^)/3'
_refine_ls_weighting_scheme calc
_refine_ls_wR_factor_gt 0.1209
_refine_ls_wR_factor_ref 0.1248
_reflns_Friedel_coverage 0.000
_reflns_number_gt 6280
_reflns_number_total 7100
_reflns_threshold_expression 'I > 2\s(I)'
_cod_data_source_file d2sc04750k2.cif
_cod_data_source_block frojjh25
_cod_database_code 1567945
_shelx_shelxl_version_number 2018/3
_shelx_space_group_comment
;
The symmetry employed for this shelxl refinement is uniquely defined
by the following loop, which should always be used as a source of
symmetry information in preference to the above space-group names.
They are only intended as comments.
;
_shelx_estimated_absorpt_t_max 0.945
_shelx_estimated_absorpt_t_min 0.891
_olex2_refinement_description
;
1. Fixed Uiso
 At 1.2 times of:
  All C(H) groups, All C(H,H) groups
 At 1.5 times of:
  All C(H,H,H) groups
2.a Secondary CH2 refined with riding coordinates:
 C1(H1A,H1B), C2(H2A,H2B), C3(H3A,H3B), C6(H6A,H6B), C7(H7A,H7B), C11(H11A,
 H11B), C23(H23A,H23B), C24(H24A,H24B), C25(H25A,H25B), C28(H28A,H28B),
 C29(H29A,H29B), C33(H33A,H33B)
2.b Aromatic/amide H refined with riding coordinates:
 C9(H9), C13(H13), C17(H17), C18(H18), C19(H19), C20(H20), C21(H21), C31(H31),
 C35(H35), C39(H39), C40(H40), C41(H41), C42(H42), C43(H43)
2.c Idealised Me refined as rotating group:
 C22(H22A,H22B,H22C), C44(H44A,H44B,H44C)
;
_olex2_submission_original_sample_id frojjh25
_olex2_submission_special_instructions 'No special instructions were received'
_oxdiff_exptl_absorpt_empirical_details
;
Empirical correction (ABSPACK) includes:
- Absorption correction using spherical harmonics
- Frame scaling
;
_oxdiff_exptl_absorpt_empirical_full_max 1.489
_oxdiff_exptl_absorpt_empirical_full_min 0.721

loop_
_space_group_symop_operation_xyz
'x, y, z'
'-x+1/2, y+1/2, -z+1/2'
'-x, -y, -z'
'x-1/2, -y-1/2, z-1/2'

loop_
_atom_site_label
_atom_site_type_symbol
_atom_site_fract_x
_atom_site_fract_y
_atom_site_fract_z
_atom_site_U_iso_or_equiv
_atom_site_adp_type
_atom_site_occupancy
_atom_site_site_symmetry_order
_atom_site_calc_flag
_atom_site_refinement_flags_posn
_atom_site_refinement_flags_adp
_atom_site_refinement_flags_occupancy
_atom_site_disorder_assembly
_atom_site_disorder_group
O1 O 0.26462(5) 0.79322(9) 0.58382(5) 0.02473(19) Uani 1 1 d . . . . .
O2 O -0.13130(5) 0.69479(9) 0.66117(5) 0.0271(2) Uani 1 1 d . . . . .
O3 O -0.17349(5) 0.86846(9) 0.58242(5) 0.0264(2) Uani 1 1 d . . . . .
C1 C 0.34295(8) 0.84962(13) 0.62449(7) 0.0275(3) Uani 1 1 d . . . . .
H1A H 0.377940 0.855883 0.594844 0.033 Uiso 1 1 calc R U . . .
H1B H 0.371454 0.790917 0.664853 0.033 Uiso 1 1 calc R U . . .
C2 C 0.33372(8) 0.98657(13) 0.65227(7) 0.0265(3) Uani 1 1 d . . . . .
H2A H 0.334453 0.979799 0.701312 0.032 Uiso 1 1 calc R U . . .
H2B H 0.380586 1.043298 0.652416 0.032 Uiso 1 1 calc R U . . .
C3 C 0.25193(7) 1.04737(12) 0.60507(6) 0.0243(2) Uani 1 1 d . . . . .
H3A H 0.247458 1.139353 0.619796 0.029 Uiso 1 1 calc R U . . .
H3B H 0.249127 1.048207 0.555341 0.029 Uiso 1 1 calc R U . . .
C4 C 0.18218(7) 0.96495(12) 0.61215(6) 0.0213(2) Uani 1 1 d . . . . .
C5 C 0.19657(7) 0.81540(12) 0.60857(6) 0.0214(2) Uani 1 1 d . . . . .
C6 C 0.21407(7) 0.74431(12) 0.68014(6) 0.0234(2) Uani 1 1 d . . . . .
H6A H 0.197128 0.650816 0.670883 0.028 Uiso 1 1 calc R U . . .
H6B H 0.274552 0.745980 0.706652 0.028 Uiso 1 1 calc R U . . .
C7 C 0.16929(7) 0.80491(12) 0.72638(6) 0.0234(2) Uani 1 1 d . . . . .
H7A H 0.176134 0.745898 0.767043 0.028 Uiso 1 1 calc R U . . .
H7B H 0.195501 0.890492 0.745154 0.028 Uiso 1 1 calc R U . . .
C8 C 0.07803(7) 0.82650(12) 0.68688(6) 0.0219(2) Uani 1 1 d . . . . .
C9 C 0.01938(7) 0.74072(12) 0.69754(6) 0.0225(2) Uani 1 1 d . . . . .
H9 H 0.036068 0.670011 0.730327 0.027 Uiso 1 1 calc R U . . .
C10 C -0.06284(8) 0.76247(12) 0.65900(6) 0.0224(2) Uani 1 1 d . . . . .
C11 C -0.19937(8) 0.74489(14) 0.60240(7) 0.0303(3) Uani 1 1 d . . . . .
H11A H -0.213840 0.682025 0.562445 0.036 Uiso 1 1 calc R U . . .
H11B H -0.248735 0.757705 0.616061 0.036 Uiso 1 1 calc R U . . .
C12 C -0.08807(7) 0.86688(12) 0.61224(6) 0.0222(2) Uani 1 1 d . . . . .
C13 C -0.03243(7) 0.95259(12) 0.60076(6) 0.0223(2) Uani 1 1 d . . . . .
H13 H -0.050540 1.024371 0.568824 0.027 Uiso 1 1 calc R U . . .
C14 C 0.05250(7) 0.93029(12) 0.63802(6) 0.0212(2) Uani 1 1 d . . . . .
C15 C 0.11489(7) 1.01532(12) 0.62274(6) 0.0213(2) Uani 1 1 d . . . . .
C16 C 0.09670(7) 1.15994(12) 0.61872(6) 0.0212(2) Uani 1 1 d . . . . .
C17 C 0.10056(7) 1.23755(12) 0.56303(6) 0.0238(2) Uani 1 1 d . . . . .
H17 H 0.117045 1.198548 0.527318 0.029 Uiso 1 1 calc R U . . .
C18 C 0.08071(8) 1.37105(13) 0.55884(6) 0.0258(3) Uani 1 1 d . . . . .
H18 H 0.083662 1.422251 0.520456 0.031 Uiso 1 1 calc R U . . .
C19 C 0.05657(8) 1.42971(12) 0.61071(7) 0.0264(3) Uani 1 1 d . . . . .
H19 H 0.042917 1.520841 0.607980 0.032 Uiso 1 1 calc R U . . .
C20 C 0.05261(8) 1.35363(13) 0.66657(7) 0.0257(3) Uani 1 1 d . . . . .
H20 H 0.036684 1.393298 0.702424 0.031 Uiso 1 1 calc R U . . .
C21 C 0.07173(7) 1.22016(12) 0.67046(6) 0.0235(2) Uani 1 1 d . . . . .
H21 H 0.067876 1.169055 0.708559 0.028 Uiso 1 1 calc R U . . .
C22 C 0.12470(8) 0.75147(12) 0.54963(6) 0.0248(3) Uani 1 1 d . . . . .
H22A H 0.117005 0.796407 0.504871 0.037 Uiso 1 1 calc R U . . .
H22B H 0.073814 0.758852 0.560676 0.037 Uiso 1 1 calc R U . . .
H22C H 0.137200 0.658154 0.545541 0.037 Uiso 1 1 calc R U . . .
O4 O 0.75264(5) 0.42028(9) 0.57384(5) 0.0256(2) Uani 1 1 d . . . . .
O5 O 0.36970(5) 0.52747(9) 0.66524(5) 0.0263(2) Uani 1 1 d . . . . .
O6 O 0.32540(5) 0.34743(9) 0.59103(5) 0.0256(2) Uani 1 1 d . . . . .
C23 C 0.83222(8) 0.36708(13) 0.61355(7) 0.0273(3) Uani 1 1 d . . . . .
H23A H 0.859992 0.425687 0.654138 0.033 Uiso 1 1 calc R U . . .
H23B H 0.866748 0.364502 0.583402 0.033 Uiso 1 1 calc R U . . .
C24 C 0.82620(8) 0.22801(13) 0.64077(7) 0.0274(3) Uani 1 1 d . . . . .
H24A H 0.831852 0.231981 0.691155 0.033 Uiso 1 1 calc R U . . .
H24B H 0.871665 0.172538 0.636745 0.033 Uiso 1 1 calc R U . . .
C25 C 0.74232(7) 0.16729(13) 0.59739(6) 0.0249(3) Uani 1 1 d . . . . .
H25A H 0.735182 0.166937 0.546642 0.030 Uiso 1 1 calc R U . . .
H25B H 0.739205 0.075171 0.612518 0.030 Uiso 1 1 calc R U . . .
C26 C 0.67541(7) 0.24953(12) 0.60935(6) 0.0223(2) Uani 1 1 d . . . . .
C27 C 0.68728(7) 0.39869(12) 0.60205(6) 0.0227(2) Uani 1 1 d . . . . .
C28 C 0.70778(7) 0.47581(12) 0.67228(6) 0.0243(2) Uani 1 1 d . . . . .
H28A H 0.768790 0.478475 0.695924 0.029 Uiso 1 1 calc R U . . .
H28B H 0.688291 0.567835 0.661227 0.029 Uiso 1 1 calc R U . . .
C29 C 0.66948(7) 0.41852(12) 0.72396(6) 0.0238(2) Uani 1 1 d . . . . .
H29A H 0.697939 0.334916 0.743665 0.029 Uiso 1 1 calc R U . . .
H29B H 0.678397 0.480949 0.763588 0.029 Uiso 1 1 calc R U . . .
C30 C 0.57780(7) 0.39273(12) 0.68912(6) 0.0220(2) Uani 1 1 d . . . . .
C31 C 0.51982(8) 0.47995(12) 0.70024(6) 0.0225(2) Uani 1 1 d . . . . .
H31 H 0.537281 0.551920 0.732123 0.027 Uiso 1 1 calc R U . . .
C32 C 0.43735(8) 0.45739(12) 0.66348(6) 0.0227(2) Uani 1 1 d . . . . .
C33 C 0.30089(8) 0.47496(13) 0.60764(7) 0.0269(3) Uani 1 1 d . . . . .
H33A H 0.251357 0.467043 0.621508 0.032 Uiso 1 1 calc R U . . .
H33B H 0.287231 0.533903 0.566090 0.032 Uiso 1 1 calc R U . . .
C34 C 0.41063(7) 0.34906(12) 0.61926(6) 0.0225(2) Uani 1 1 d . . . . .
C35 C 0.46569(7) 0.25944(12) 0.60990(6) 0.0221(2) Uani 1 1 d . . . . .
H35 H 0.446875 0.182803 0.581784 0.027 Uiso 1 1 calc R U . . .
C36 C 0.55111(7) 0.28497(12) 0.64340(6) 0.0216(2) Uani 1 1 d . . . . .
C37 C 0.61184(7) 0.19935(12) 0.62600(6) 0.0220(2) Uani 1 1 d . . . . .
C38 C 0.59518(7) 0.05495(12) 0.62637(6) 0.0220(2) Uani 1 1 d . . . . .
C39 C 0.59210(8) -0.02765(13) 0.57048(6) 0.0263(3) Uani 1 1 d . . . . .
H39 H 0.603149 0.007429 0.531122 0.032 Uiso 1 1 calc R U . . .
C40 C 0.57306(8) -0.16090(13) 0.57152(7) 0.0292(3) Uani 1 1 d . . . . .
H40 H 0.571626 -0.215859 0.533060 0.035 Uiso 1 1 calc R U . . .
C41 C 0.55618(8) -0.21414(13) 0.62811(7) 0.0268(3) Uani 1 1 d . . . . .
H41 H 0.542892 -0.305022 0.628509 0.032 Uiso 1 1 calc R U . . .
C42 C 0.55891(8) -0.13304(13) 0.68429(7) 0.0256(3) Uani 1 1 d . . . . .
H42 H 0.547825 -0.168720 0.723497 0.031 Uiso 1 1 calc R U . . .
C43 C 0.57779(7) 0.00008(13) 0.68330(6) 0.0232(2) Uani 1 1 d . . . . .
H43 H 0.578930 0.054751 0.721776 0.028 Uiso 1 1 calc R U . . .
C44 C 0.61225(8) 0.45670(13) 0.54348(7) 0.0268(3) Uani 1 1 d . . . . .
H44A H 0.623924 0.548370 0.534712 0.040 Uiso 1 1 calc R U . . .
H44B H 0.563662 0.453851 0.558053 0.040 Uiso 1 1 calc R U . . .
H44C H 0.601126 0.405022 0.500182 0.040 Uiso 1 1 calc R U . . .

loop_
_atom_site_aniso_label
_atom_site_aniso_U_11
_atom_site_aniso_U_22
_atom_site_aniso_U_33
_atom_site_aniso_U_23
_atom_site_aniso_U_13
_atom_site_aniso_U_12
O1 0.0256(4) 0.0244(4) 0.0264(4) -0.0017(3) 0.0119(3) 0.0011(3)
O2 0.0273(4) 0.0260(5) 0.0286(4) 0.0040(4) 0.0103(3) -0.0038(4)
O3 0.0232(4) 0.0249(5) 0.0304(4) 0.0036(4) 0.0085(3) -0.0018(3)
C1 0.0238(6) 0.0274(7) 0.0323(6) 0.0009(5) 0.0110(5) 0.0012(5)
C2 0.0245(6) 0.0243(6) 0.0301(6) 0.0011(5) 0.0088(5) -0.0015(5)
C3 0.0270(6) 0.0203(6) 0.0264(6) 0.0002(4) 0.0102(5) -0.0016(5)
C4 0.0246(5) 0.0196(6) 0.0186(5) 0.0000(4) 0.0061(4) -0.0009(4)
C5 0.0228(5) 0.0193(6) 0.0230(5) -0.0007(4) 0.0092(4) 0.0008(4)
C6 0.0251(6) 0.0203(6) 0.0249(6) 0.0022(4) 0.0088(4) 0.0022(4)
C7 0.0274(6) 0.0218(6) 0.0208(5) 0.0021(4) 0.0082(4) 0.0015(4)
C8 0.0271(6) 0.0199(6) 0.0198(5) -0.0017(4) 0.0097(4) 0.0008(4)
C9 0.0298(6) 0.0194(6) 0.0203(5) 0.0009(4) 0.0114(4) 0.0021(5)
C10 0.0286(6) 0.0184(6) 0.0234(5) -0.0016(4) 0.0130(5) -0.0027(5)
C11 0.0285(6) 0.0283(7) 0.0324(7) 0.0057(5) 0.0085(5) -0.0044(5)
C12 0.0247(6) 0.0209(6) 0.0212(5) -0.0017(4) 0.0084(4) 0.0007(4)
C13 0.0275(6) 0.0183(6) 0.0221(5) 0.0005(4) 0.0099(4) 0.0005(4)
C14 0.0269(6) 0.0180(5) 0.0204(5) -0.0019(4) 0.0102(4) -0.0002(4)
C15 0.0253(5) 0.0181(6) 0.0190(5) -0.0004(4) 0.0058(4) -0.0011(4)
C16 0.0217(5) 0.0179(6) 0.0227(5) -0.0007(4) 0.0062(4) -0.0014(4)
C17 0.0278(6) 0.0208(6) 0.0228(5) -0.0012(4) 0.0088(4) -0.0007(5)
C18 0.0290(6) 0.0215(6) 0.0249(6) 0.0036(5) 0.0068(5) -0.0014(5)
C19 0.0260(6) 0.0174(6) 0.0329(6) -0.0003(5) 0.0069(5) 0.0001(4)
C20 0.0261(6) 0.0228(6) 0.0292(6) -0.0032(5) 0.0108(5) -0.0001(5)
C21 0.0246(6) 0.0226(6) 0.0238(6) -0.0002(4) 0.0091(4) -0.0009(4)
C22 0.0278(6) 0.0209(6) 0.0250(6) -0.0021(5) 0.0086(5) -0.0004(5)
O4 0.0271(4) 0.0258(5) 0.0268(4) 0.0035(3) 0.0130(3) 0.0007(3)
O5 0.0271(4) 0.0232(4) 0.0302(5) -0.0022(3) 0.0119(4) 0.0028(3)
O6 0.0235(4) 0.0226(4) 0.0310(5) -0.0008(3) 0.0098(3) 0.0010(3)
C23 0.0252(6) 0.0291(7) 0.0304(6) -0.0018(5) 0.0134(5) -0.0003(5)
C24 0.0252(6) 0.0273(6) 0.0305(6) 0.0005(5) 0.0108(5) 0.0029(5)
C25 0.0271(6) 0.0229(6) 0.0265(6) -0.0001(5) 0.0115(5) 0.0024(5)
C26 0.0252(6) 0.0215(6) 0.0193(5) -0.0010(4) 0.0069(4) 0.0004(5)
C27 0.0239(5) 0.0218(6) 0.0242(6) 0.0008(5) 0.0106(4) 0.0006(4)
C28 0.0251(5) 0.0214(6) 0.0277(6) -0.0026(5) 0.0108(5) -0.0017(5)
C29 0.0265(6) 0.0228(6) 0.0225(6) -0.0022(4) 0.0091(5) -0.0001(5)
C30 0.0266(6) 0.0198(6) 0.0209(5) 0.0010(4) 0.0101(4) -0.0005(4)
C31 0.0292(6) 0.0194(6) 0.0214(5) 0.0001(4) 0.0119(5) -0.0008(5)
C32 0.0285(6) 0.0184(6) 0.0249(6) 0.0025(4) 0.0138(5) 0.0022(5)
C33 0.0252(6) 0.0248(6) 0.0304(6) -0.0003(5) 0.0093(5) 0.0031(5)
C34 0.0251(6) 0.0213(6) 0.0219(5) 0.0034(4) 0.0095(4) -0.0003(4)
C35 0.0274(6) 0.0182(6) 0.0218(5) 0.0008(4) 0.0099(4) -0.0008(4)
C36 0.0267(6) 0.0186(6) 0.0213(5) 0.0026(4) 0.0107(4) 0.0015(4)
C37 0.0257(6) 0.0205(6) 0.0191(5) -0.0001(4) 0.0068(4) 0.0010(4)
C38 0.0216(5) 0.0202(6) 0.0232(5) 0.0010(4) 0.0069(4) 0.0020(4)
C39 0.0334(6) 0.0233(6) 0.0229(6) 0.0005(5) 0.0109(5) 0.0011(5)
C40 0.0389(7) 0.0230(6) 0.0255(6) -0.0035(5) 0.0109(5) -0.0002(5)
C41 0.0297(6) 0.0198(6) 0.0306(6) 0.0012(5) 0.0101(5) 0.0001(5)
C42 0.0274(6) 0.0244(6) 0.0262(6) 0.0040(5) 0.0109(5) 0.0014(5)
C43 0.0239(5) 0.0239(6) 0.0222(5) -0.0012(4) 0.0087(4) 0.0018(4)
C44 0.0284(6) 0.0241(6) 0.0274(6) 0.0037(5) 0.0093(5) 0.0015(5)

loop_
_atom_type_symbol
_atom_type_description
_atom_type_scat_dispersion_real
_atom_type_scat_dispersion_imag
_atom_type_scat_source
C C 0.0181 0.0091 'International Tables Vol C Tables 4.2.6.8 and 6.1.1.4'
H H 0.0000 0.0000 'International Tables Vol C Tables 4.2.6.8 and 6.1.1.4'
O O 0.0492 0.0322 'International Tables Vol C Tables 4.2.6.8 and 6.1.1.4'

loop_
_geom_angle_atom_site_label_1
_geom_angle_atom_site_label_2
_geom_angle_atom_site_label_3
_geom_angle
_geom_angle_site_symmetry_1
_geom_angle_site_symmetry_3
_geom_angle_publ_flag
C1 O1 C5 117.02(9) . . ?
C10 O2 C11 104.83(9) . . ?
C12 O3 C11 104.80(9) . . ?
O1 C1 H1A 109.2 . . ?
O1 C1 H1B 109.2 . . ?
O1 C1 C2 112.11(10) . . ?
H1A C1 H1B 107.9 . . ?
C2 C1 H1A 109.2 . . ?
C2 C1 H1B 109.2 . . ?
C1 C2 H2A 109.8 . . ?
C1 C2 H2B 109.8 . . ?
H2A C2 H2B 108.3 . . ?
C3 C2 C1 109.23(10) . . ?
C3 C2 H2A 109.8 . . ?
C3 C2 H2B 109.8 . . ?
C2 C3 H3A 110.1 . . ?
C2 C3 H3B 110.1 . . ?
H3A C3 H3B 108.4 . . ?
C4 C3 C2 107.87(10) . . ?
C4 C3 H3A 110.1 . . ?
C4 C3 H3B 110.1 . . ?
C3 C4 C5 113.16(10) . . ?
C15 C4 C3 124.11(11) . . ?
C15 C4 C5 122.70(11) . . ?
O1 C5 C4 109.43(9) . . ?
O1 C5 C6 109.65(9) . . ?
O1 C5 C22 101.34(9) . . ?
C4 C5 C6 113.29(10) . . ?
C22 C5 C4 110.73(10) . . ?
C22 C5 C6 111.74(10) . . ?
C5 C6 H6A 108.7 . . ?
C5 C6 H6B 108.7 . . ?
H6A C6 H6B 107.6 . . ?
C7 C6 C5 114.14(10) . . ?
C7 C6 H6A 108.7 . . ?
C7 C6 H6B 108.7 . . ?
C6 C7 H7A 109.0 . . ?
C6 C7 H7B 109.0 . . ?
H7A C7 H7B 107.8 . . ?
C8 C7 C6 112.84(10) . . ?
C8 C7 H7A 109.0 . . ?
C8 C7 H7B 109.0 . . ?
C9 C8 C7 120.01(11) . . ?
C14 C8 C7 119.48(11) . . ?
C14 C8 C9 120.48(11) . . ?
C8 C9 H9 121.1 . . ?
C10 C9 C8 117.82(11) . . ?
C10 C9 H9 121.1 . . ?
O2 C10 C12 109.63(10) . . ?
C9 C10 O2 128.68(11) . . ?
C9 C10 C12 121.63(11) . . ?
O2 C11 H11A 110.2 . . ?
O2 C11 H11B 110.2 . . ?
O3 C11 O2 107.32(10) . . ?
O3 C11 H11A 110.2 . . ?
O3 C11 H11B 110.2 . . ?
H11A C11 H11B 108.5 . . ?
O3 C12 C10 109.78(10) . . ?
C13 C12 O3 128.23(11) . . ?
C13 C12 C10 121.99(11) . . ?
C12 C13 H13 121.2 . . ?
C12 C13 C14 117.58(11) . . ?
C14 C13 H13 121.2 . . ?
C8 C14 C13 120.44(11) . . ?
C8 C14 C15 120.57(11) . . ?
C13 C14 C15 118.95(10) . . ?
C4 C15 C14 122.32(11) . . ?
C4 C15 C16 122.49(11) . . ?
C14 C15 C16 115.18(10) . . ?
C17 C16 C15 121.91(11) . . ?
C17 C16 C21 118.10(11) . . ?
C21 C16 C15 119.94(11) . . ?
C16 C17 H17 119.4 . . ?
C18 C17 C16 121.18(11) . . ?
C18 C17 H17 119.4 . . ?
C17 C18 H18 119.9 . . ?
C19 C18 C17 120.15(12) . . ?
C19 C18 H18 119.9 . . ?
C18 C19 H19 120.4 . . ?
C20 C19 C18 119.28(12) . . ?
C20 C19 H19 120.4 . . ?
C19 C20 H20 119.7 . . ?
C21 C20 C19 120.59(12) . . ?
C21 C20 H20 119.7 . . ?
C16 C21 H21 119.7 . . ?
C20 C21 C16 120.69(12) . . ?
C20 C21 H21 119.7 . . ?
C5 C22 H22A 109.5 . . ?
C5 C22 H22B 109.5 . . ?
C5 C22 H22C 109.5 . . ?
H22A C22 H22B 109.5 . . ?
H22A C22 H22C 109.5 . . ?
H22B C22 H22C 109.5 . . ?
C23 O4 C27 116.53(9) . . ?
C32 O5 C33 104.57(9) . . ?
C34 O6 C33 104.50(9) . . ?
O4 C23 H23A 109.2 . . ?
O4 C23 H23B 109.2 . . ?
O4 C23 C24 112.17(10) . . ?
H23A C23 H23B 107.9 . . ?
C24 C23 H23A 109.2 . . ?
C24 C23 H23B 109.2 . . ?
C23 C24 H24A 109.8 . . ?
C23 C24 H24B 109.8 . . ?
C23 C24 C25 109.48(10) . . ?
H24A C24 H24B 108.2 . . ?
C25 C24 H24A 109.8 . . ?
C25 C24 H24B 109.8 . . ?
C24 C25 H25A 110.1 . . ?
C24 C25 H25B 110.1 . . ?
H25A C25 H25B 108.5 . . ?
C26 C25 C24 107.79(10) . . ?
C26 C25 H25A 110.1 . . ?
C26 C25 H25B 110.1 . . ?
C25 C26 C27 113.13(10) . . ?
C37 C26 C25 124.22(11) . . ?
C37 C26 C27 122.65(11) . . ?
O4 C27 C26 109.53(10) . . ?
O4 C27 C28 109.08(9) . . ?
O4 C27 C44 101.46(9) . . ?
C26 C27 C28 113.74(10) . . ?
C44 C27 C26 110.31(10) . . ?
C44 C27 C28 111.99(10) . . ?
C27 C28 H28A 108.6 . . ?
C27 C28 H28B 108.6 . . ?
H28A C28 H28B 107.5 . . ?
C29 C28 C27 114.83(10) . . ?
C29 C28 H28A 108.6 . . ?
C29 C28 H28B 108.6 . . ?
C28 C29 H29A 109.2 . . ?
C28 C29 H29B 109.2 . . ?
H29A C29 H29B 107.9 . . ?
C30 C29 C28 112.15(10) . . ?
C30 C29 H29A 109.2 . . ?
C30 C29 H29B 109.2 . . ?
C31 C30 C29 120.02(11) . . ?
C36 C30 C29 119.39(11) . . ?
C36 C30 C31 120.53(11) . . ?
C30 C31 H31 121.1 . . ?
C32 C31 C30 117.74(11) . . ?
C32 C31 H31 121.1 . . ?
O5 C32 C34 109.46(10) . . ?
C31 C32 O5 128.67(11) . . ?
C31 C32 C34 121.80(11) . . ?
O5 C33 H33A 110.3 . . ?
O5 C33 H33B 110.3 . . ?
O6 C33 O5 107.23(9) . . ?
O6 C33 H33A 110.3 . . ?
O6 C33 H33B 110.3 . . ?
H33A C33 H33B 108.5 . . ?
O6 C34 C32 109.93(10) . . ?
C35 C34 O6 128.48(11) . . ?
C35 C34 C32 121.56(11) . . ?
C34 C35 H35 121.1 . . ?
C34 C35 C36 117.78(11) . . ?
C36 C35 H35 121.1 . . ?
C30 C36 C35 120.37(11) . . ?
C30 C36 C37 120.96(11) . . ?
C35 C36 C37 118.58(11) . . ?
C26 C37 C36 122.35(11) . . ?
C26 C37 C38 122.95(11) . . ?
C38 C37 C36 114.68(10) . . ?
C39 C38 C37 122.57(11) . . ?
C39 C38 C43 118.02(11) . . ?
C43 C38 C37 119.34(11) . . ?
C38 C39 H39 119.6 . . ?
C40 C39 C38 120.88(12) . . ?
C40 C39 H39 119.6 . . ?
C39 C40 H40 119.7 . . ?
C41 C40 C39 120.62(12) . . ?
C41 C40 H40 119.7 . . ?
C40 C41 H41 120.4 . . ?
C40 C41 C42 119.23(12) . . ?
C42 C41 H41 120.4 . . ?
C41 C42 H42 119.9 . . ?
C43 C42 C41 120.23(11) . . ?
C43 C42 H42 119.9 . . ?
C38 C43 H43 119.5 . . ?
C42 C43 C38 121.02(11) . . ?
C42 C43 H43 119.5 . . ?
C27 C44 H44A 109.5 . . ?
C27 C44 H44B 109.5 . . ?
C27 C44 H44C 109.5 . . ?
H44A C44 H44B 109.5 . . ?
H44A C44 H44C 109.5 . . ?
H44B C44 H44C 109.5 . . ?

loop_
_geom_bond_atom_site_label_1
_geom_bond_atom_site_label_2
_geom_bond_distance
_geom_bond_site_symmetry_2
_geom_bond_publ_flag
O1 C1 1.4295(15) . ?
O1 C5 1.4441(14) . ?
O2 C10 1.3776(14) . ?
O2 C11 1.4376(15) . ?
O3 C11 1.4344(16) . ?
O3 C12 1.3799(14) . ?
C1 H1A 0.9900 . ?
C1 H1B 0.9900 . ?
C1 C2 1.5268(18) . ?
C2 H2A 0.9900 . ?
C2 H2B 0.9900 . ?
C2 C3 1.5265(17) . ?
C3 H3A 0.9900 . ?
C3 H3B 0.9900 . ?
C3 C4 1.5104(16) . ?
C4 C5 1.5419(16) . ?
C4 C15 1.3500(17) . ?
C5 C6 1.5489(16) . ?
C5 C22 1.5288(16) . ?
C6 H6A 0.9900 . ?
C6 H6B 0.9900 . ?
C6 C7 1.5339(16) . ?
C7 H7A 0.9900 . ?
C7 H7B 0.9900 . ?
C7 C8 1.5079(16) . ?
C8 C9 1.4053(17) . ?
C8 C14 1.4042(17) . ?
C9 H9 0.9500 . ?
C9 C10 1.3731(17) . ?
C10 C12 1.3839(17) . ?
C11 H11A 0.9900 . ?
C11 H11B 0.9900 . ?
C12 C13 1.3720(17) . ?
C13 H13 0.9500 . ?
C13 C14 1.4085(17) . ?
C14 C15 1.4918(16) . ?
C15 C16 1.4954(16) . ?
C16 C17 1.3944(17) . ?
C16 C21 1.4030(17) . ?
C17 H17 0.9500 . ?
C17 C18 1.3911(18) . ?
C18 H18 0.9500 . ?
C18 C19 1.3904(18) . ?
C19 H19 0.9500 . ?
C19 C20 1.3892(18) . ?
C20 H20 0.9500 . ?
C20 C21 1.3882(18) . ?
C21 H21 0.9500 . ?
C22 H22A 0.9800 . ?
C22 H22B 0.9800 . ?
C22 H22C 0.9800 . ?
O4 C23 1.4286(15) . ?
O4 C27 1.4458(14) . ?
O5 C32 1.3753(14) . ?
O5 C33 1.4406(15) . ?
O6 C33 1.4359(15) . ?
O6 C34 1.3752(14) . ?
C23 H23A 0.9900 . ?
C23 H23B 0.9900 . ?
C23 C24 1.5302(18) . ?
C24 H24A 0.9900 . ?
C24 H24B 0.9900 . ?
C24 C25 1.5314(17) . ?
C25 H25A 0.9900 . ?
C25 H25B 0.9900 . ?
C25 C26 1.5086(16) . ?
C26 C27 1.5398(17) . ?
C26 C37 1.3523(17) . ?
C27 C28 1.5497(17) . ?
C27 C44 1.5309(16) . ?
C28 H28A 0.9900 . ?
C28 H28B 0.9900 . ?
C28 C29 1.5325(17) . ?
C29 H29A 0.9900 . ?
C29 H29B 0.9900 . ?
C29 C30 1.5085(16) . ?
C30 C31 1.4094(17) . ?
C30 C36 1.4004(17) . ?
C31 H31 0.9500 . ?
C31 C32 1.3711(17) . ?
C32 C34 1.3888(17) . ?
C33 H33A 0.9900 . ?
C33 H33B 0.9900 . ?
C34 C35 1.3732(17) . ?
C35 H35 0.9500 . ?
C35 C36 1.4104(17) . ?
C36 C37 1.4929(16) . ?
C37 C38 1.4921(17) . ?
C38 C39 1.3928(17) . ?
C38 C43 1.4025(17) . ?
C39 H39 0.9500 . ?
C39 C40 1.3920(18) . ?
C40 H40 0.9500 . ?
C40 C41 1.3854(18) . ?
C41 H41 0.9500 . ?
C41 C42 1.3899(18) . ?
C42 H42 0.9500 . ?
C42 C43 1.3899(18) . ?
C43 H43 0.9500 . ?
C44 H44A 0.9800 . ?
C44 H44B 0.9800 . ?
C44 H44C 0.9800 . ?

loop_
_geom_torsion_atom_site_label_1
_geom_torsion_atom_site_label_2
_geom_torsion_atom_site_label_3
_geom_torsion_atom_site_label_4
_geom_torsion
_geom_torsion_site_symmetry_1
_geom_torsion_site_symmetry_2
_geom_torsion_site_symmetry_3
_geom_torsion_site_symmetry_4
_geom_torsion_publ_flag
O1 C1 C2 C3 -23.99(14) . . . . ?
O1 C5 C6 C7 154.98(10) . . . . ?
O2 C10 C12 O3 -0.66(14) . . . . ?
O2 C10 C12 C13 178.74(10) . . . . ?
O3 C12 C13 C14 179.83(11) . . . . ?
C1 O1 C5 C4 58.68(13) . . . . ?
C1 O1 C5 C6 -66.14(13) . . . . ?
C1 O1 C5 C22 175.65(10) . . . . ?
C1 C2 C3 C4 64.96(13) . . . . ?
C2 C3 C4 C5 -45.21(13) . . . . ?
C2 C3 C4 C15 132.85(12) . . . . ?
C3 C4 C5 O1 -12.59(13) . . . . ?
C3 C4 C5 C6 110.09(11) . . . . ?
C3 C4 C5 C22 -123.47(11) . . . . ?
C3 C4 C15 C14 -172.50(11) . . . . ?
C3 C4 C15 C16 8.64(17) . . . . ?
C4 C5 C6 C7 32.42(14) . . . . ?
C4 C15 C16 C17 47.30(16) . . . . ?
C4 C15 C16 C21 -135.28(12) . . . . ?
C5 O1 C1 C2 -38.92(14) . . . . ?
C5 C4 C15 C14 5.38(17) . . . . ?
C5 C4 C15 C16 -173.48(10) . . . . ?
C5 C6 C7 C8 49.49(14) . . . . ?
C6 C7 C8 C9 104.03(13) . . . . ?
C6 C7 C8 C14 -74.08(14) . . . . ?
C7 C8 C9 C10 -178.36(10) . . . . ?
C7 C8 C14 C13 -179.74(10) . . . . ?
C7 C8 C14 C15 2.63(16) . . . . ?
C8 C9 C10 O2 -178.32(11) . . . . ?
C8 C9 C10 C12 -1.47(17) . . . . ?
C8 C14 C15 C4 44.65(16) . . . . ?
C8 C14 C15 C16 -136.40(11) . . . . ?
C9 C8 C14 C13 2.16(17) . . . . ?
C9 C8 C14 C15 -175.47(10) . . . . ?
C9 C10 C12 O3 -178.04(10) . . . . ?
C9 C10 C12 C13 1.35(18) . . . . ?
C10 O2 C11 O3 -18.73(13) . . . . ?
C10 C12 C13 C14 0.56(17) . . . . ?
C11 O2 C10 C9 -170.82(12) . . . . ?
C11 O2 C10 C12 12.03(13) . . . . ?
C11 O3 C12 C10 -11.04(13) . . . . ?
C11 O3 C12 C13 169.61(12) . . . . ?
C12 O3 C11 O2 18.32(13) . . . . ?
C12 C13 C14 C8 -2.27(17) . . . . ?
C12 C13 C14 C15 175.40(10) . . . . ?
C13 C14 C15 C4 -133.01(12) . . . . ?
C13 C14 C15 C16 45.93(15) . . . . ?
C14 C8 C9 C10 -0.27(17) . . . . ?
C14 C15 C16 C17 -131.64(12) . . . . ?
C14 C15 C16 C21 45.78(15) . . . . ?
C15 C4 C5 O1 169.32(10) . . . . ?
C15 C4 C5 C6 -68.00(14) . . . . ?
C15 C4 C5 C22 58.44(14) . . . . ?
C15 C16 C17 C18 177.79(11) . . . . ?
C15 C16 C21 C20 -178.39(11) . . . . ?
C16 C17 C18 C19 0.08(18) . . . . ?
C17 C16 C21 C20 -0.87(17) . . . . ?
C17 C18 C19 C20 0.06(19) . . . . ?
C18 C19 C20 C21 -0.61(19) . . . . ?
C19 C20 C21 C16 1.03(18) . . . . ?
C21 C16 C17 C18 0.32(17) . . . . ?
C22 C5 C6 C7 -93.48(12) . . . . ?
O4 C23 C24 C25 19.72(14) . . . . ?
O4 C27 C28 C29 -153.87(10) . . . . ?
O5 C32 C34 O6 0.58(13) . . . . ?
O5 C32 C34 C35 -177.66(10) . . . . ?
O6 C34 C35 C36 178.36(11) . . . . ?
C23 O4 C27 C26 -58.49(13) . . . . ?
C23 O4 C27 C28 66.59(13) . . . . ?
C23 O4 C27 C44 -175.09(10) . . . . ?
C23 C24 C25 C26 -63.44(13) . . . . ?
C24 C25 C26 C27 47.65(13) . . . . ?
C24 C25 C26 C37 -131.30(12) . . . . ?
C25 C26 C27 O4 9.52(13) . . . . ?
C25 C26 C27 C28 -112.83(11) . . . . ?
C25 C26 C27 C44 120.37(11) . . . . ?
C25 C26 C37 C36 174.65(11) . . . . ?
C25 C26 C37 C38 -7.25(18) . . . . ?
C26 C27 C28 C29 -31.28(14) . . . . ?
C26 C37 C38 C39 -48.86(17) . . . . ?
C26 C37 C38 C43 134.40(12) . . . . ?
C27 O4 C23 C24 42.54(14) . . . . ?
C27 C26 C37 C36 -4.20(17) . . . . ?
C27 C26 C37 C38 173.90(11) . . . . ?
C27 C28 C29 C30 -50.17(14) . . . . ?
C28 C29 C30 C31 -103.04(13) . . . . ?
C28 C29 C30 C36 74.20(14) . . . . ?
C29 C30 C31 C32 175.47(11) . . . . ?
C29 C30 C36 C35 -179.60(10) . . . . ?
C29 C30 C36 C37 -2.99(17) . . . . ?
C30 C31 C32 O5 179.87(11) . . . . ?
C30 C31 C32 C34 3.14(17) . . . . ?
C30 C36 C37 C26 -45.14(17) . . . . ?
C30 C36 C37 C38 136.61(11) . . . . ?
C31 C30 C36 C35 -2.39(17) . . . . ?
C31 C30 C36 C37 174.23(10) . . . . ?
C31 C32 C34 O6 177.87(10) . . . . ?
C31 C32 C34 C35 -0.37(18) . . . . ?
C32 O5 C33 O6 20.34(12) . . . . ?
C32 C34 C35 C36 -3.76(17) . . . . ?
C33 O5 C32 C31 169.98(12) . . . . ?
C33 O5 C32 C34 -12.96(13) . . . . ?
C33 O6 C34 C32 12.11(12) . . . . ?
C33 O6 C34 C35 -169.81(12) . . . . ?
C34 O6 C33 O5 -19.97(12) . . . . ?
C34 C35 C36 C30 5.07(17) . . . . ?
C34 C35 C36 C37 -171.62(10) . . . . ?
C35 C36 C37 C26 131.53(12) . . . . ?
C35 C36 C37 C38 -46.71(14) . . . . ?
C36 C30 C31 C32 -1.73(17) . . . . ?
C36 C37 C38 C39 129.38(12) . . . . ?
C36 C37 C38 C43 -47.37(15) . . . . ?
C37 C26 C27 O4 -171.52(10) . . . . ?
C37 C26 C27 C28 66.14(15) . . . . ?
C37 C26 C27 C44 -60.66(15) . . . . ?
C37 C38 C39 C40 -177.36(12) . . . . ?
C37 C38 C43 C42 177.57(11) . . . . ?
C38 C39 C40 C41 0.4(2) . . . . ?
C39 C38 C43 C42 0.67(18) . . . . ?
C39 C40 C41 C42 -0.4(2) . . . . ?
C40 C41 C42 C43 0.46(19) . . . . ?
C41 C42 C43 C38 -0.62(18) . . . . ?
C43 C38 C39 C40 -0.58(18) . . . . ?
C44 C27 C28 C29 94.64(12) . . . . ?
